data_7203248
loop_
_publ_author_name
'Kanzaki, Yuki'
'Shiomi, Daisuke'
'Kaneda, Chika'
'Ise, Tomoaki'
'Sato, Kazunobu'
'Takui, Takeji'

_publ_section_title
;
 Clustering of molecular spins in the crystals of nitronylnitroxide and
 iminonitroxide triradicals based on benzene-1,3,5-triyl frameworks
;
_journal_issue 21
_journal_name_full 'Journal of Materials Chemistry'
_journal_page_first 2064
_journal_paper_doi 10.1039/b518416a
_journal_volume 16
_journal_year 2006
_chemical_formula_moiety 'C34.50 H44 Cl N6 O8 '
_chemical_formula_sum 'C34.5 H44 Cl N6 O8'
_chemical_formula_weight 706.22
_chemical_name_common
;

4-(1',3'-oxyl-4',4',5',5'-tetramethyl-imidazolin-2'-yl)-

benzoic acid 3,5-bis-(1'',3''-oxyl-4'',4'',5'',5''-tetramethyl-

imidazolin-2''-yl)-phenyl ester

;
_chemical_name_systematic
;

4-(1',3'-oxyl-4',4',5',5'-tetramethyl-imidazolin-2'-yl)-benzoic acid 3,5-bis-

(1'',3''-oxyl-4'',4'',5'',5''-tetramethyl-imidazolin-2''-yl)-phenyl ester

;
_space_group_IT_number 2
_symmetry_cell_setting triclinic
_symmetry_Int_Tables_number 2
_symmetry_space_group_name_Hall '-P 1'
_symmetry_space_group_name_H-M 'P -1'
_audit_creation_method 'by CrystalStructure v3.6.0'
_cell_angle_alpha 74.85(2)
_cell_angle_beta 78.45(2)
_cell_angle_gamma 68.70(2)
_cell_formula_units_Z 2
_cell_length_a 11.390(1)
_cell_length_b 12.091(2)
_cell_length_c 14.386(3)
_cell_measurement_reflns_used 4670
_cell_measurement_temperature 173.1
_cell_measurement_theta_max 27.5
_cell_measurement_theta_min 4.1
_cell_volume 1769.5(6)
_computing_cell_refinement CrystalClear
_computing_data_collection CrystalClear
_computing_data_reduction CrystalStructure
_computing_publication_material 'CrystalStructure 3.6.0'
_computing_structure_refinement CRYSTALS
_computing_structure_solution SIR92
_diffrn_detector_area_resol_mean 7.31
_diffrn_measured_fraction_theta_full 0.9460
_diffrn_measured_fraction_theta_max 0.9460
_diffrn_measurement_device_type 'Rigaku Mercury'
_diffrn_measurement_method \w
_diffrn_radiation_monochromator graphite
_diffrn_radiation_type 'Mo K\a'
_diffrn_radiation_wavelength 0.7107
_diffrn_reflns_av_R_equivalents 0.056
_diffrn_reflns_limit_h_max 11
_diffrn_reflns_limit_h_min -14
_diffrn_reflns_limit_k_max 12
_diffrn_reflns_limit_k_min -15
_diffrn_reflns_limit_l_max 18
_diffrn_reflns_limit_l_min -18
_diffrn_reflns_number 34376
_diffrn_reflns_theta_full 27.48
_diffrn_reflns_theta_max 27.48
_exptl_absorpt_coefficient_mu 0.167
_exptl_absorpt_correction_T_max 0.967
_exptl_absorpt_correction_T_min 0.710
_exptl_absorpt_correction_type multi-scan
_exptl_absorpt_process_details 'Jacobson, R. (1998) Private communication'
_exptl_crystal_colour blue
_exptl_crystal_density_diffrn 1.325
_exptl_crystal_density_method 'not measured'
_exptl_crystal_description block
_exptl_crystal_F_000 748.00
_exptl_crystal_size_max 0.20
_exptl_crystal_size_mid 0.20
_exptl_crystal_size_min 0.20
_refine_diff_density_max 0.41
_refine_diff_density_min -0.71
_refine_ls_extinction_method none
_refine_ls_goodness_of_fit_ref 1.000
_refine_ls_hydrogen_treatment refall
_refine_ls_number_parameters 494
_refine_ls_number_reflns 4200
_refine_ls_R_factor_gt 0.0720
_refine_ls_shift/su_max 0.0000
_refine_ls_structure_factor_coef Fsqd
_refine_ls_weighting_details 'w = 1/[0.0096Fo^2^ + 1.0000\s(Fo^2^)]/(4Fo^2^)'
_refine_ls_weighting_scheme calc
_refine_ls_wR_factor_ref 0.2190
_reflns_number_gt 4200
_reflns_number_total 7672
_reflns_threshold_expression F^2^>2.0\s(F^2^)
_cod_data_source_file b518416a.txt
_cod_data_source_block JMC_Kanzaki_051229
_cod_original_cell_volume 1769.4(5)
_cod_original_formula_sum 'C34.50 H44 Cl N6 O8 '
_cod_database_code 7203248

loop_
_symmetry_equiv_pos_site_id
_symmetry_equiv_pos_as_xyz
1 +X,+Y,+Z
2 -X,-Y,-Z

loop_
_atom_site_label
_atom_site_type_symbol
_atom_site_fract_x
_atom_site_fract_y
_atom_site_fract_z
_atom_site_U_iso_or_equiv
_atom_site_adp_type
_atom_site_occupancy
_atom_site_symmetry_multiplicity
_atom_site_calc_flag
_atom_site_refinement_flags
_atom_site_disorder_assembly
_atom_site_disorder_group
Cl(1) Cl -0.0197(3) 0.8950(2) 0.5686(2) 0.1116(10) Uani 1.00 1 d . . .
O(1) O 0.0261(2) 0.7097(3) 0.4027(2) 0.0278(8) Uani 1.00 1 d . . .
O(2) O 0.0789(3) 0.6021(3) 0.1068(2) 0.0400(10) Uani 1.00 1 d . . .
O(3) O -0.1757(3) 0.9912(3) -0.0190(2) 0.0413(10) Uani 1.00 1 d . . .
O(4) O -0.4562(3) 1.1041(4) 0.1667(3) 0.0509(11) Uani 1.00 1 d . . .
O(5) O -0.3121(3) 1.0566(3) 0.4586(3) 0.0512(11) Uani 1.00 1 d . . .
O(6) O -0.1282(3) 0.6651(3) 0.5154(2) 0.0308(9) Uani 1.00 1 d . . .
O(7) O 0.2542(3) 0.3177(3) 0.8817(2) 0.0328(9) Uani 1.00 1 d . . .
O(8) O 0.5586(3) 0.3829(3) 0.6259(2) 0.0441(10) Uani 1.00 1 d . . .
N(1) N 0.0265(3) 0.7012(3) 0.0477(2) 0.0249(10) Uani 1.00 1 d . . .
N(2) N -0.0973(3) 0.8824(3) -0.0103(3) 0.0258(10) Uani 1.00 1 d . . .
N(3) N -0.4448(3) 1.1184(3) 0.2499(3) 0.0287(10) Uani 1.00 1 d . . .
N(4) N -0.3772(3) 1.0959(3) 0.3865(3) 0.0286(10) Uani 1.00 1 d . . .
N(5) N 0.3593(3) 0.3157(3) 0.8286(2) 0.0245(10) Uani 1.00 1 d . . .
N(6) N 0.5029(3) 0.3448(3) 0.7075(3) 0.0277(10) Uani 1.00 1 d . . .
C(1) C -0.0592(4) 0.7806(4) 0.3349(3) 0.0236(11) Uani 1.00 1 d . . .
C(2) C -0.0249(4) 0.7555(4) 0.2440(3) 0.0237(11) Uani 1.00 1 d . . .
C(3) C -0.1007(4) 0.8262(4) 0.1699(3) 0.0207(11) Uani 1.00 1 d . . .
C(4) C -0.2116(4) 0.9211(4) 0.1913(3) 0.0221(11) Uani 1.00 1 d . . .
C(5) C -0.2433(4) 0.9467(4) 0.2845(3) 0.0207(11) Uani 1.00 1 d . . .
C(6) C -0.1654(4) 0.8746(4) 0.3572(3) 0.0241(11) Uani 1.00 1 d . . .
C(7) C -0.0611(4) 0.8039(4) 0.0720(3) 0.0223(11) Uani 1.00 1 d . . .
C(8) C 0.0717(4) 0.7195(4) -0.0582(3) 0.0275(12) Uani 1.00 1 d . . .
C(9) C -0.0437(4) 0.8257(4) -0.0980(3) 0.0276(12) Uani 1.00 1 d . . .
C(10) C 0.1035(5) 0.6037(5) -0.0937(4) 0.043(2) Uani 1.00 1 d . . .
C(11) C 0.1919(4) 0.7542(5) -0.0698(4) 0.043(2) Uani 1.00 1 d . . .
C(12) C -0.0126(5) 0.9179(5) -0.1830(3) 0.039(1) Uani 1.00 1 d . . .
C(13) C -0.1462(4) 0.7835(5) -0.1180(4) 0.037(1) Uani 1.00 1 d . . .
C(14) C -0.3520(4) 1.0499(4) 0.3061(3) 0.0225(11) Uani 1.00 1 d . . .
C(15) C -0.5510(4) 1.2074(4) 0.2999(3) 0.0314(13) Uani 1.00 1 d . . .
C(16) C -0.4837(4) 1.2138(4) 0.3801(4) 0.0321(13) Uani 1.00 1 d . . .
C(17) C -0.6021(5) 1.3254(5) 0.2283(4) 0.058(2) Uani 1.00 1 d . . .
C(18) C -0.6546(4) 1.1488(5) 0.3382(4) 0.043(2) Uani 1.00 1 d . . .
C(19) C -0.5618(4) 1.2186(5) 0.4788(4) 0.044(2) Uani 1.00 1 d . . .
C(20) C -0.4215(6) 1.3126(5) 0.3513(5) 0.061(2) Uani 1.00 1 d . . .
C(21) C -0.0191(4) 0.6564(4) 0.4921(3) 0.0227(11) Uani 1.00 1 d . . .
C(22) C 0.0857(4) 0.5858(4) 0.5527(3) 0.0226(11) Uani 1.00 1 d . . .
C(23) C 0.0541(4) 0.5363(4) 0.6489(3) 0.0240(11) Uani 1.00 1 d . . .
C(24) C 0.1477(4) 0.4681(4) 0.7092(3) 0.0242(11) Uani 1.00 1 d . . .
C(25) C 0.2761(4) 0.4460(4) 0.6722(3) 0.0207(11) Uani 1.00 1 d . . .
C(26) C 0.3070(4) 0.4966(4) 0.5751(3) 0.0262(12) Uani 1.00 1 d . . .
C(27) C 0.2121(4) 0.5663(4) 0.5163(3) 0.0247(11) Uani 1.00 1 d . . .
C(28) C 0.3763(4) 0.3724(4) 0.7336(3) 0.0212(11) Uani 1.00 1 d . . .
C(29) C 0.4809(4) 0.2599(4) 0.8733(3) 0.0296(12) Uani 1.00 1 d . . .
C(30) C 0.5782(4) 0.2464(4) 0.7822(3) 0.0308(12) Uani 1.00 1 d . . .
C(31) C 0.4844(5) 0.3523(5) 0.9269(4) 0.045(2) Uani 1.00 1 d . . .
C(32) C 0.4828(5) 0.1416(5) 0.9433(4) 0.042(1) Uani 1.00 1 d . . .
C(33) C 0.7002(5) 0.2676(5) 0.7861(4) 0.052(2) Uani 1.00 1 d . . .
C(34) C 0.6071(5) 0.1289(5) 0.7482(4) 0.048(2) Uani 1.00 1 d . . .
C(50) C -0.0590(12) 1.0418(13) 0.5337(11) 0.073(5) Uani 0.50 1 d P . .
H(1) H 0.0497 0.6906 0.2309 0.026 Uiso 1.00 1 c R . .
H(2) H -0.2657 0.9677 0.1426 0.025 Uiso 1.00 1 c R . .
H(3) H -0.1861 0.8905 0.4208 0.028 Uiso 1.00 1 c R . .
H(4) H 0.1680 0.5411 -0.0594 0.051 Uiso 1.00 1 c R . .
H(5) H 0.1326 0.6167 -0.1611 0.051 Uiso 1.00 1 c R . .
H(6) H 0.0298 0.5806 -0.0833 0.051 Uiso 1.00 1 c R . .
H(7) H 0.2539 0.6916 -0.0330 0.053 Uiso 1.00 1 c R . .
H(8) H 0.1707 0.8275 -0.0478 0.053 Uiso 1.00 1 c R . .
H(9) H 0.2250 0.7658 -0.1363 0.053 Uiso 1.00 1 c R . .
H(10) H 0.0479 0.9459 -0.1681 0.046 Uiso 1.00 1 c R . .
H(11) H 0.0212 0.8820 -0.2382 0.046 Uiso 1.00 1 c R . .
H(12) H -0.0879 0.9843 -0.1965 0.046 Uiso 1.00 1 c R . .
H(13) H -0.1161 0.7467 -0.1728 0.046 Uiso 1.00 1 c R . .
H(14) H -0.2210 0.8509 -0.1303 0.046 Uiso 1.00 1 c R . .
H(15) H -0.1646 0.7261 -0.0630 0.046 Uiso 1.00 1 c R . .
H(16) H -0.5363 1.3592 0.2012 0.061 Uiso 1.00 1 c R . .
H(17) H -0.6334 1.3105 0.1779 0.061 Uiso 1.00 1 c R . .
H(18) H -0.6690 1.3807 0.2612 0.061 Uiso 1.00 1 c R . .
H(19) H -0.6814 1.1341 0.2855 0.053 Uiso 1.00 1 c R . .
H(20) H -0.7246 1.2024 0.3704 0.053 Uiso 1.00 1 c R . .
H(21) H -0.6228 1.0743 0.3824 0.053 Uiso 1.00 1 c R . .
H(22) H -0.5955 1.1537 0.4965 0.054 Uiso 1.00 1 c R . .
H(23) H -0.6294 1.2936 0.4755 0.054 Uiso 1.00 1 c R . .
H(24) H -0.5099 1.2107 0.5259 0.054 Uiso 1.00 1 c R . .
H(25) H -0.4850 1.3903 0.3460 0.076 Uiso 1.00 1 c R . .
H(26) H -0.3699 1.3020 0.3994 0.076 Uiso 1.00 1 c R . .
H(27) H -0.3705 1.3064 0.2908 0.076 Uiso 1.00 1 c R . .
H(28) H -0.0326 0.5493 0.6737 0.028 Uiso 1.00 1 c R . .
H(29) H 0.1255 0.4358 0.7753 0.028 Uiso 1.00 1 c R . .
H(30) H 0.3935 0.4835 0.5497 0.029 Uiso 1.00 1 c R . .
H(31) H 0.2339 0.5986 0.4502 0.029 Uiso 1.00 1 c R . .
H(32) H 0.4129 0.3661 0.9748 0.056 Uiso 1.00 1 c R . .
H(33) H 0.4816 0.4264 0.8822 0.056 Uiso 1.00 1 c R . .
H(34) H 0.5600 0.3220 0.9571 0.056 Uiso 1.00 1 c R . .
H(35) H 0.4132 0.1563 0.9927 0.046 Uiso 1.00 1 c R . .
H(36) H 0.5599 0.1060 0.9719 0.046 Uiso 1.00 1 c R . .
H(37) H 0.4757 0.0880 0.9085 0.046 Uiso 1.00 1 c R . .
H(38) H 0.6811 0.3446 0.8013 0.058 Uiso 1.00 1 c R . .
H(39) H 0.7467 0.2060 0.8341 0.058 Uiso 1.00 1 c R . .
H(40) H 0.7494 0.2656 0.7245 0.058 Uiso 1.00 1 c R . .
H(41) H 0.6543 0.0618 0.7925 0.050 Uiso 1.00 1 c R . .
H(42) H 0.5293 0.1189 0.7447 0.050 Uiso 1.00 1 c R . .
H(43) H 0.6547 0.1333 0.6859 0.050 Uiso 1.00 1 c R . .

loop_
_atom_site_aniso_label
_atom_site_aniso_U_11
_atom_site_aniso_U_22
_atom_site_aniso_U_33
_atom_site_aniso_U_12
_atom_site_aniso_U_13
_atom_site_aniso_U_23
Cl(1) 0.208(3) 0.099(2) 0.0648(13) -0.089(2) -0.048(2) -0.0006(12)
O(1) 0.019(1) 0.038(2) 0.020(2) -0.0020(12) -0.0069(11) -0.0027(13)
O(2) 0.048(2) 0.031(2) 0.028(2) 0.002(2) -0.009(1) -0.003(2)
O(3) 0.050(2) 0.030(2) 0.027(2) 0.005(2) -0.008(1) -0.001(2)
O(4) 0.041(2) 0.064(3) 0.033(2) 0.014(2) -0.017(2) -0.022(2)
O(5) 0.047(2) 0.055(3) 0.046(2) 0.013(2) -0.027(2) -0.027(2)
O(6) 0.022(2) 0.035(2) 0.030(2) -0.0064(13) -0.0075(12) 0.000(1)
O(7) 0.027(2) 0.043(2) 0.024(2) -0.014(1) -0.0025(12) 0.002(1)
O(8) 0.023(2) 0.056(2) 0.034(2) -0.007(1) -0.0015(13) 0.014(2)
N(1) 0.025(2) 0.027(2) 0.020(2) -0.003(2) -0.003(1) -0.007(2)
N(2) 0.028(2) 0.027(2) 0.020(2) -0.006(2) -0.002(1) -0.007(2)
N(3) 0.028(2) 0.029(2) 0.022(2) -0.001(2) -0.005(1) -0.005(2)
N(4) 0.024(2) 0.031(2) 0.029(2) -0.002(2) -0.007(2) -0.013(2)
N(5) 0.024(2) 0.023(2) 0.025(2) -0.010(1) -0.006(1) 0.001(2)
N(6) 0.020(2) 0.025(2) 0.029(2) -0.005(1) -0.004(1) 0.006(2)
C(1) 0.021(2) 0.031(3) 0.018(2) -0.010(2) -0.004(2) -0.002(2)
C(2) 0.019(2) 0.027(2) 0.020(2) -0.003(2) -0.003(2) -0.004(2)
C(3) 0.025(2) 0.023(2) 0.016(2) -0.012(2) -0.003(2) -0.002(2)
C(4) 0.020(2) 0.020(2) 0.024(2) -0.004(2) -0.007(2) -0.001(2)
C(5) 0.022(2) 0.024(2) 0.017(2) -0.007(2) -0.004(2) -0.004(2)
C(6) 0.024(2) 0.029(3) 0.016(2) -0.004(2) -0.001(2) -0.007(2)
C(7) 0.023(2) 0.026(2) 0.020(2) -0.008(2) -0.004(2) -0.007(2)
C(8) 0.028(2) 0.036(3) 0.021(2) -0.010(2) 0.003(2) -0.015(2)
C(9) 0.030(2) 0.034(3) 0.021(2) -0.010(2) -0.003(2) -0.010(2)
C(10) 0.056(3) 0.039(3) 0.033(3) -0.010(2) 0.001(2) -0.019(2)
C(11) 0.024(2) 0.066(4) 0.043(3) -0.018(2) 0.004(2) -0.018(3)
C(12) 0.053(3) 0.042(3) 0.020(3) -0.020(2) -0.001(2) -0.002(2)
C(13) 0.033(3) 0.048(3) 0.033(3) -0.012(2) -0.006(2) -0.012(2)
C(14) 0.022(2) 0.022(2) 0.022(2) -0.006(2) -0.001(2) -0.006(2)
C(15) 0.029(2) 0.022(3) 0.034(3) 0.006(2) -0.004(2) -0.010(2)
C(16) 0.025(2) 0.029(3) 0.044(3) -0.004(2) -0.002(2) -0.018(2)
C(17) 0.060(4) 0.039(4) 0.053(4) 0.010(3) -0.012(3) -0.004(3)
C(18) 0.030(3) 0.057(4) 0.046(3) -0.006(2) -0.006(2) -0.031(3)
C(19) 0.032(3) 0.057(4) 0.047(3) -0.005(2) -0.001(2) -0.035(3)
C(20) 0.055(4) 0.037(4) 0.097(5) -0.019(3) -0.006(3) -0.023(3)
C(21) 0.022(2) 0.023(2) 0.021(2) -0.004(2) -0.006(2) -0.003(2)
C(22) 0.023(2) 0.022(2) 0.023(2) -0.003(2) -0.007(2) -0.008(2)
C(23) 0.021(2) 0.026(2) 0.023(2) -0.004(2) -0.004(2) -0.006(2)
C(24) 0.025(2) 0.028(2) 0.018(2) -0.007(2) -0.004(2) -0.002(2)
C(25) 0.022(2) 0.018(2) 0.021(2) -0.005(2) -0.006(2) -0.003(2)
C(26) 0.019(2) 0.029(3) 0.025(2) -0.005(2) -0.002(2) -0.001(2)
C(27) 0.027(2) 0.028(2) 0.017(2) -0.010(2) -0.003(2) 0.001(2)
C(28) 0.020(2) 0.019(2) 0.022(2) -0.008(2) -0.001(2) 0.000(2)
C(29) 0.025(2) 0.033(3) 0.027(3) -0.009(2) -0.010(2) 0.004(2)
C(30) 0.023(2) 0.031(3) 0.031(3) -0.006(2) -0.009(2) 0.008(2)
C(31) 0.042(3) 0.059(4) 0.040(3) -0.016(2) -0.016(2) -0.012(3)
C(32) 0.041(3) 0.042(3) 0.033(3) -0.012(2) -0.013(2) 0.015(2)
C(33) 0.029(3) 0.061(4) 0.056(4) -0.018(2) -0.017(2) 0.016(3)
C(34) 0.039(3) 0.034(3) 0.052(4) 0.003(2) -0.002(2) -0.001(3)
C(50) 0.058(8) 0.089(11) 0.095(11) -0.031(7) -0.024(7) -0.037(8)

loop_
_atom_type_symbol
_atom_type_description
_atom_type_scat_dispersion_real
_atom_type_scat_dispersion_imag
_atom_type_scat_source
C C 0.003 0.002
;

International Tables for Crystallography

(1992, Vol. C, Tables 4.2.6.8 and 6.1.1.4)

;
H H 0.000 0.000
;

International Tables for Crystallography

(1992, Vol. C, Table 6.1.1.4)

;
N N 0.006 0.003
;

International Tables for Crystallography

(1992, Vol. C, Tables 4.2.6.8 and 6.1.1.4)

;
O O 0.011 0.006
;

International Tables for Crystallography

(1992, Vol. C, Tables 4.2.6.8 and 6.1.1.4)

;
Cl Cl 0.148 0.159
;

International Tables for Crystallography

(1992, Vol. C, Tables 4.2.6.8 and 6.1.1.4)

;

loop_
_geom_angle_atom_site_label_1
_geom_angle_atom_site_label_2
_geom_angle_atom_site_label_3
_geom_angle
_geom_angle_publ_flag
_geom_angle_site_symmetry_1
_geom_angle_site_symmetry_2
_geom_angle_site_symmetry_3
C(21) O(1) C(1) 119.2(3) ? . . .
O(1) C(1) C(2) 115.5(3) ? . . .
O(1) C(1) C(6) 121.7(4) ? . . .
O(1) C(21) C(22) 110.8(3) ? . . .
O(1) C(21) O(6) 123.4(4) ? . . .
O(2) N(1) C(7) 126.5(3) ? . . .
O(2) N(1) C(8) 121.2(3) ? . . .
O(3) N(2) C(7) 127.3(4) ? . . .
O(3) N(2) C(9) 120.3(3) ? . . .
O(4) N(3) C(14) 126.8(3) ? . . .
O(4) N(3) C(15) 119.9(3) ? . . .
O(5) N(4) C(14) 127.0(3) ? . . .
O(5) N(4) C(16) 119.6(4) ? . . .
O(6) C(21) C(22) 125.8(4) ? . . .
O(7) N(5) C(28) 127.6(3) ? . . .
O(7) N(5) C(29) 119.7(3) ? . . .
O(8) N(6) C(28) 126.9(3) ? . . .
O(8) N(6) C(30) 120.3(3) ? . . .
N(1) C(7) N(2) 107.7(3) ? . . .
N(1) C(7) C(3) 125.4(3) ? . . .
C(8) N(1) C(7) 111.8(3) ? . . .
N(1) C(8) C(9) 100.3(3) ? . . .
N(1) C(8) C(10) 110.4(4) ? . . .
N(1) C(8) C(11) 105.9(4) ? . . .
N(2) C(7) C(3) 126.7(3) ? . . .
C(9) N(2) C(7) 112.2(3) ? . . .
N(2) C(9) C(8) 100.1(3) ? . . .
N(2) C(9) C(12) 109.8(4) ? . . .
N(2) C(9) C(13) 106.5(3) ? . . .
N(3) C(14) N(4) 107.2(3) ? . . .
N(3) C(14) C(5) 126.9(4) ? . . .
C(15) N(3) C(14) 112.8(4) ? . . .
N(3) C(15) C(16) 100.6(3) ? . . .
N(3) C(15) C(17) 110.2(4) ? . . .
N(3) C(15) C(18) 105.9(4) ? . . .
N(4) C(14) C(5) 125.8(4) ? . . .
C(16) N(4) C(14) 112.9(3) ? . . .
N(4) C(16) C(15) 100.8(4) ? . . .
N(4) C(16) C(19) 109.2(3) ? . . .
N(4) C(16) C(20) 105.9(4) ? . . .
N(5) C(28) N(6) 107.0(3) ? . . .
N(5) C(28) C(25) 126.1(3) ? . . .
C(29) N(5) C(28) 112.2(3) ? . . .
N(5) C(29) C(30) 100.7(3) ? . . .
N(5) C(29) C(31) 105.8(3) ? . . .
N(5) C(29) C(32) 110.1(4) ? . . .
N(6) C(28) C(25) 126.9(3) ? . . .
C(30) N(6) C(28) 112.3(3) ? . . .
N(6) C(30) C(29) 100.4(3) ? . . .
N(6) C(30) C(33) 110.3(4) ? . . .
N(6) C(30) C(34) 105.2(4) ? . . .
C(6) C(1) C(2) 122.6(4) ? . . .
C(1) C(2) C(3) 119.7(3) ? . . .
C(1) C(6) C(5) 119.0(4) ? . . .
C(2) C(3) C(7) 119.8(3) ? . . .
C(2) C(3) C(4) 118.9(4) ? . . .
C(7) C(3) C(4) 121.2(3) ? . . .
C(3) C(4) C(5) 120.3(3) ? . . .
C(4) C(5) C(6) 119.4(3) ? . . .
C(4) C(5) C(14) 121.2(3) ? . . .
C(14) C(5) C(6) 119.3(4) ? . . .
C(10) C(8) C(9) 115.7(4) ? . . .
C(11) C(8) C(9) 113.7(4) ? . . .
C(8) C(9) C(12) 115.5(4) ? . . .
C(8) C(9) C(13) 113.1(4) ? . . .
C(11) C(8) C(10) 110.0(4) ? . . .
C(13) C(9) C(12) 110.9(4) ? . . .
C(17) C(15) C(16) 116.1(5) ? . . .
C(18) C(15) C(16) 113.6(4) ? . . .
C(15) C(16) C(19) 115.6(4) ? . . .
C(15) C(16) C(20) 114.1(4) ? . . .
C(18) C(15) C(17) 109.5(4) ? . . .
C(20) C(16) C(19) 110.4(5) ? . . .
C(21) C(22) C(27) 122.5(3) ? . . .
C(21) C(22) C(23) 117.9(3) ? . . .
C(27) C(22) C(23) 119.6(4) ? . . .
C(22) C(23) C(24) 120.8(4) ? . . .
C(22) C(27) C(26) 120.4(4) ? . . .
C(23) C(24) C(25) 119.8(3) ? . . .
C(24) C(25) C(28) 120.9(3) ? . . .
C(24) C(25) C(26) 118.9(3) ? . . .
C(25) C(26) C(27) 120.4(4) ? . . .
C(28) C(25) C(26) 120.2(3) ? . . .
C(31) C(29) C(30) 114.0(4) ? . . .
C(32) C(29) C(30) 114.7(4) ? . . .
C(29) C(30) C(33) 115.4(5) ? . . .
C(29) C(30) C(34) 114.1(4) ? . . .
C(32) C(29) C(31) 110.7(4) ? . . .
C(34) C(30) C(33) 110.4(4) ? . . .
C(1) C(2) H(1) 120.4872 ? . . .
C(1) C(6) H(3) 120.6621 ? . . .
H(1) C(2) C(3) 119.8212 ? . . .
C(3) C(4) H(2) 119.9729 ? . . .
H(2) C(4) C(5) 119.6816 ? . . .
C(5) C(6) H(3) 120.3235 ? . . .
C(8) C(10) H(4) 109.5914 ? . . .
C(8) C(10) H(6) 109.4948 ? . . .
C(8) C(10) H(5) 109.3281 ? . . .
C(8) C(11) H(7) 110.1743 ? . . .
C(8) C(11) H(8) 109.3059 ? . . .
C(8) C(11) H(9) 108.9262 ? . . .
C(9) C(12) H(10) 109.6998 ? . . .
C(9) C(12) H(12) 109.0996 ? . . .
C(9) C(12) H(11) 109.6110 ? . . .
C(9) C(13) H(14) 109.9169 ? . . .
C(9) C(13) H(15) 109.1802 ? . . .
C(9) C(13) H(13) 109.3067 ? . . .
H(6) C(10) H(4) 109.4716 ? . . .
H(5) C(10) H(4) 109.4646 ? . . .
H(6) C(10) H(5) 109.4768 ? . . .
H(8) C(11) H(7) 109.4680 ? . . .
H(9) C(11) H(7) 109.4755 ? . . .
H(9) C(11) H(8) 109.4750 ? . . .
H(12) C(12) H(10) 109.4747 ? . . .
H(11) C(12) H(10) 109.4747 ? . . .
H(12) C(12) H(11) 109.4669 ? . . .
H(14) C(13) H(13) 109.4722 ? . . .
H(15) C(13) H(13) 109.4728 ? . . .
H(15) C(13) H(14) 109.4776 ? . . .
C(15) C(17) H(16) 109.6401 ? . . .
C(15) C(17) H(17) 109.7337 ? . . .
C(15) C(17) H(18) 109.0426 ? . . .
C(15) C(18) H(19) 109.4079 ? . . .
C(15) C(18) H(21) 109.9219 ? . . .
C(15) C(18) H(20) 109.0688 ? . . .
C(16) C(19) H(22) 108.6371 ? . . .
C(16) C(19) H(24) 110.0759 ? . . .
C(16) C(19) H(23) 109.6874 ? . . .
C(16) C(20) H(26) 109.2722 ? . . .
C(16) C(20) H(27) 109.3027 ? . . .
C(16) C(20) H(25) 109.8331 ? . . .
H(17) C(17) H(16) 109.4757 ? . . .
H(18) C(17) H(16) 109.4589 ? . . .
H(18) C(17) H(17) 109.4753 ? . . .
H(21) C(18) H(19) 109.4804 ? . . .
H(20) C(18) H(19) 109.4796 ? . . .
H(21) C(18) H(20) 109.4676 ? . . .
H(24) C(19) H(22) 109.4778 ? . . .
H(23) C(19) H(22) 109.4689 ? . . .
H(24) C(19) H(23) 109.4767 ? . . .
H(26) C(20) H(25) 109.4675 ? . . .
H(27) C(20) H(25) 109.4719 ? . . .
H(27) C(20) H(26) 109.4794 ? . . .
C(22) C(23) H(28) 119.5888 ? . . .
C(22) C(27) H(31) 119.6581 ? . . .
H(28) C(23) C(24) 119.6299 ? . . .
C(23) C(24) H(29) 120.4525 ? . . .
H(29) C(24) C(25) 119.7072 ? . . .
C(25) C(26) H(30) 119.6381 ? . . .
C(26) C(27) H(31) 119.9059 ? . . .
H(30) C(26) C(27) 119.9662 ? . . .
C(29) C(31) H(32) 108.9467 ? . . .
C(29) C(31) H(33) 109.5645 ? . . .
C(29) C(31) H(34) 109.8937 ? . . .
C(29) C(32) H(35) 109.5442 ? . . .
C(29) C(32) H(37) 108.5084 ? . . .
C(29) C(32) H(36) 110.3481 ? . . .
C(30) C(33) H(38) 109.7139 ? . . .
C(30) C(33) H(40) 108.7479 ? . . .
C(30) C(33) H(39) 109.9445 ? . . .
C(30) C(34) H(42) 108.7484 ? . . .
C(30) C(34) H(43) 109.4677 ? . . .
C(30) C(34) H(41) 110.1982 ? . . .
H(33) C(31) H(32) 109.4727 ? . . .
H(34) C(31) H(32) 109.4755 ? . . .
H(34) C(31) H(33) 109.4727 ? . . .
H(37) C(32) H(35) 109.4713 ? . . .
H(36) C(32) H(35) 109.4756 ? . . .
H(37) C(32) H(36) 109.4745 ? . . .
H(40) C(33) H(38) 109.4727 ? . . .
H(39) C(33) H(38) 109.4751 ? . . .
H(40) C(33) H(39) 109.4706 ? . . .
H(42) C(34) H(41) 109.4665 ? . . .
H(43) C(34) H(41) 109.4691 ? . . .
H(43) C(34) H(42) 109.4742 ? . . .

loop_
_geom_bond_atom_site_label_1
_geom_bond_atom_site_label_2
_geom_bond_distance
_geom_bond_publ_flag
_geom_bond_site_symmetry_1
_geom_bond_site_symmetry_2
Cl(1) C(50) 1.63(1) ? . .
O(1) C(1) 1.402(5) ? . .
O(1) C(21) 1.370(5) ? . .
O(2) N(1) 1.291(4) ? . .
O(3) N(2) 1.284(4) ? . .
O(4) N(3) 1.291(6) ? . .
O(5) N(4) 1.283(5) ? . .
O(6) C(21) 1.193(5) ? . .
O(7) N(5) 1.281(4) ? . .
O(8) N(6) 1.275(4) ? . .
N(1) C(7) 1.360(5) ? . .
N(1) C(8) 1.492(5) ? . .
N(2) C(7) 1.341(5) ? . .
N(2) C(9) 1.507(6) ? . .
N(3) C(14) 1.347(5) ? . .
N(3) C(15) 1.500(5) ? . .
N(4) C(14) 1.347(6) ? . .
N(4) C(16) 1.494(5) ? . .
N(5) C(28) 1.370(5) ? . .
N(5) C(29) 1.497(5) ? . .
N(6) C(28) 1.352(5) ? . .
N(6) C(30) 1.505(5) ? . .
C(1) C(2) 1.367(6) ? . .
C(1) C(6) 1.377(5) ? . .
C(2) C(3) 1.404(5) ? . .
C(3) C(4) 1.409(5) ? . .
C(3) C(7) 1.453(6) ? . .
C(4) C(5) 1.403(6) ? . .
C(5) C(6) 1.405(5) ? . .
C(5) C(14) 1.453(5) ? . .
C(8) C(9) 1.547(5) ? . .
C(8) C(10) 1.511(8) ? . .
C(8) C(11) 1.539(8) ? . .
C(9) C(12) 1.505(6) ? . .
C(9) C(13) 1.532(8) ? . .
C(15) C(16) 1.539(8) ? . .
C(15) C(17) 1.518(6) ? . .
C(15) C(18) 1.531(8) ? . .
C(16) C(19) 1.519(7) ? . .
C(16) C(20) 1.529(9) ? . .
C(21) C(22) 1.485(6) ? . .
C(22) C(23) 1.388(5) ? . .
C(22) C(27) 1.385(5) ? . .
C(23) C(24) 1.387(6) ? . .
C(24) C(25) 1.405(5) ? . .
C(25) C(26) 1.400(5) ? . .
C(25) C(28) 1.459(5) ? . .
C(26) C(27) 1.388(6) ? . .
C(29) C(30) 1.540(6) ? . .
C(29) C(31) 1.529(9) ? . .
C(29) C(32) 1.515(6) ? . .
C(30) C(33) 1.516(8) ? . .
C(30) C(34) 1.525(8) ? . .
C(2) H(1) 0.9500 ? . .
C(4) H(2) 0.9500 ? . .
C(6) H(3) 0.9500 ? . .
C(10) H(4) 0.9500 ? . .
C(10) H(5) 0.9500 ? . .
C(10) H(6) 0.9500 ? . .
C(11) H(7) 0.9500 ? . .
C(11) H(8) 0.9500 ? . .
C(11) H(9) 0.9499 ? . .
C(12) H(10) 0.9500 ? . .
C(12) H(11) 0.9500 ? . .
C(12) H(12) 0.9500 ? . .
C(13) H(13) 0.9500 ? . .
C(13) H(14) 0.9500 ? . .
C(13) H(15) 0.9500 ? . .
C(17) H(16) 0.9500 ? . .
C(17) H(17) 0.9500 ? . .
C(17) H(18) 0.9500 ? . .
C(18) H(19) 0.9500 ? . .
C(18) H(20) 0.9500 ? . .
C(18) H(21) 0.9500 ? . .
C(19) H(22) 0.9501 ? . .
C(19) H(23) 0.9500 ? . .
C(19) H(24) 0.9500 ? . .
C(20) H(25) 0.9500 ? . .
C(20) H(26) 0.9501 ? . .
C(20) H(27) 0.9500 ? . .
C(23) H(28) 0.9500 ? . .
C(24) H(29) 0.9500 ? . .
C(26) H(30) 0.9500 ? . .
C(27) H(31) 0.9500 ? . .
C(31) H(32) 0.9499 ? . .
C(31) H(33) 0.9500 ? . .
C(31) H(34) 0.9500 ? . .
C(32) H(35) 0.9500 ? . .
C(32) H(36) 0.9500 ? . .
C(32) H(37) 0.9500 ? . .
C(33) H(38) 0.9499 ? . .
C(33) H(39) 0.9500 ? . .
C(33) H(40) 0.9500 ? . .
C(34) H(41) 0.9500 ? . .
C(34) H(42) 0.9500 ? . .
C(34) H(43) 0.9500 ? . .

loop_
_geom_contact_atom_site_label_1
_geom_contact_atom_site_label_2
_geom_contact_distance
_geom_contact_publ_flag
_geom_contact_site_symmetry_1
_geom_contact_site_symmetry_2
Cl(1) O(1) 3.526(4) ? . .
Cl(1) C(21) 3.343(6) ? . .
Cl(1) C(22) 3.541(5) ? . .
O(1) O(6) 2.258(4) ? . .
O(1) C(2) 2.342(5) ? . .
O(1) C(6) 2.427(4) ? . .
O(1) C(22) 2.351(5) ? . .
O(1) C(27) 2.722(5) ? . .
O(2) O(7) 3.538(4) ? . 56602
O(2) N(2) 3.432(4) ? . .
O(2) C(2) 2.851(6) ? . .
O(2) C(3) 2.977(5) ? . .
O(2) C(7) 2.367(5) ? . .
O(2) C(8) 2.426(5) ? . .
O(2) C(9) 3.561(5) ? . .
O(2) C(10) 2.837(6) ? . .
O(2) C(11) 3.076(6) ? . .
O(2) C(24) 3.474(5) ? . 56602
O(3) N(1) 3.432(4) ? . .
O(3) C(3) 2.992(5) ? . .
O(3) C(4) 2.908(5) ? . .
O(3) C(7) 2.352(4) ? . .
O(3) C(8) 3.557(5) ? . .
O(3) C(9) 2.424(5) ? . .
O(3) C(12) 2.819(6) ? . .
O(3) C(13) 3.083(7) ? . .
O(4) N(4) 3.426(6) ? . .
O(4) C(4) 2.879(4) ? . .
O(4) C(5) 2.997(5) ? . .
O(4) C(14) 2.360(6) ? . .
O(4) C(15) 2.418(6) ? . .
O(4) C(16) 3.568(7) ? . .
O(4) C(17) 2.851(7) ? . .
O(4) C(18) 3.011(6) ? . .
O(4) C(32) 3.304(7) ? . 46401
O(5) N(3) 3.418(6) ? . .
O(5) C(5) 2.975(6) ? . .
O(5) C(6) 2.792(6) ? . .
O(5) C(14) 2.355(6) ? . .
O(5) C(15) 3.556(6) ? . .
O(5) C(16) 2.402(5) ? . .
O(5) C(19) 2.816(5) ? . .
O(5) C(20) 2.997(6) ? . .
O(5) C(50) 3.21(2) ? . .
O(6) C(1) 2.720(5) ? . .
O(6) C(6) 2.893(5) ? . .
O(6) C(22) 2.388(5) ? . .
O(6) C(22) 3.271(6) ? . 56602
O(6) C(23) 2.847(5) ? . .
O(6) C(23) 3.598(6) ? . 56602
O(6) C(27) 3.425(6) ? . 56602
O(7) O(2) 3.538(4) ? . 56602
O(7) N(1) 3.227(5) ? . 56602
O(7) N(2) 3.456(5) ? . 56602
O(7) N(6) 3.437(4) ? . .
O(7) C(3) 3.168(7) ? . 56602
O(7) C(4) 3.532(6) ? . 56602
O(7) C(7) 2.949(6) ? . 56602
O(7) C(10) 3.334(6) ? . 55601
O(7) C(13) 3.436(5) ? . 56602
O(7) C(24) 2.860(5) ? . .
O(7) C(25) 3.015(5) ? . .
O(7) C(28) 2.379(5) ? . .
O(7) C(29) 2.405(5) ? . .
O(7) C(30) 3.553(5) ? . .
O(7) C(31) 3.016(8) ? . .
O(7) C(32) 2.830(5) ? . .
O(8) N(5) 3.430(4) ? . .
O(8) C(25) 3.000(5) ? . .
O(8) C(26) 2.843(5) ? . .
O(8) C(26) 3.236(5) ? . 66602
O(8) C(27) 3.123(5) ? . 66602
O(8) C(28) 2.351(5) ? . .
O(8) C(29) 3.549(5) ? . .
O(8) C(30) 2.414(5) ? . .
O(8) C(33) 2.835(6) ? . .
O(8) C(34) 3.028(6) ? . .
N(1) O(7) 3.227(5) ? . 56602
N(1) N(2) 2.181(4) ? . .
N(1) C(2) 2.964(6) ? . .
N(1) C(3) 2.500(5) ? . .
N(1) C(9) 2.333(5) ? . .
N(1) C(10) 2.467(7) ? . .
N(1) C(11) 2.419(6) ? . .
N(1) C(13) 3.123(6) ? . .
N(2) O(7) 3.456(5) ? . 56602
N(2) C(3) 2.498(5) ? . .
N(2) C(4) 3.014(5) ? . .
N(2) C(8) 2.341(5) ? . .
N(2) C(11) 3.137(5) ? . .
N(2) C(12) 2.464(6) ? . .
N(2) C(13) 2.436(8) ? . .
N(3) N(4) 2.169(6) ? . .
N(3) C(4) 3.001(5) ? . .
N(3) C(5) 2.506(4) ? . .
N(3) C(16) 2.338(7) ? . .
N(3) C(17) 2.476(6) ? . .
N(3) C(18) 2.419(6) ? . .
N(3) C(20) 3.180(9) ? . .
N(4) C(5) 2.494(5) ? . .
N(4) C(6) 2.940(5) ? . .
N(4) C(15) 2.336(5) ? . .
N(4) C(18) 3.171(6) ? . .
N(4) C(19) 2.456(6) ? . .
N(4) C(20) 2.413(7) ? . .
N(5) N(6) 2.188(4) ? . .
N(5) C(24) 2.989(5) ? . .
N(5) C(25) 2.521(5) ? . .
N(5) C(30) 2.338(5) ? . .
N(5) C(31) 2.413(8) ? . .
N(5) C(32) 2.469(5) ? . .
N(5) C(34) 3.135(5) ? . .
N(6) C(25) 2.516(5) ? . .
N(6) C(26) 2.978(5) ? . .
N(6) C(29) 2.340(5) ? . .
N(6) C(31) 3.144(7) ? . .
N(6) C(33) 2.479(7) ? . .
N(6) C(34) 2.407(6) ? . .
C(1) C(3) 2.396(6) ? . .
C(1) C(4) 2.762(5) ? . .
C(1) C(5) 2.397(5) ? . .
C(1) C(21) 2.391(5) ? . .
C(2) C(4) 2.422(5) ? . .
C(2) C(5) 2.796(5) ? . .
C(2) C(6) 2.407(6) ? . .
C(2) C(7) 2.473(6) ? . .
C(2) C(21) 3.460(6) ? . .
C(2) C(23) 3.569(6) ? . 56602
C(2) C(24) 3.337(7) ? . 56602
C(2) C(33) 3.551(7) ? . 66602
C(3) O(7) 3.168(7) ? . 56602
C(3) C(5) 2.439(5) ? . .
C(3) C(6) 2.805(6) ? . .
C(4) O(7) 3.532(6) ? . 56602
C(4) C(6) 2.424(6) ? . .
C(4) C(7) 2.494(6) ? . .
C(4) C(14) 2.488(6) ? . .
C(6) C(14) 2.467(5) ? . .
C(6) C(21) 2.988(5) ? . .
C(7) O(7) 2.949(6) ? . 56602
C(7) C(8) 2.363(6) ? . .
C(7) C(9) 2.366(6) ? . .
C(7) C(11) 3.139(6) ? . .
C(7) C(12) 3.573(6) ? . .
C(7) C(13) 3.172(8) ? . .
C(8) C(12) 2.582(6) ? . .
C(8) C(13) 2.570(7) ? . .
C(9) C(10) 2.589(6) ? . .
C(9) C(11) 2.585(7) ? . .
C(10) O(7) 3.334(6) ? . 55401
C(10) C(11) 2.50(1) ? . .
C(10) C(12) 3.508(7) ? . .
C(10) C(13) 2.906(6) ? . .
C(10) C(24) 3.499(8) ? . 55401
C(11) C(12) 2.913(7) ? . .
C(12) C(13) 2.502(8) ? . .
C(13) O(7) 3.436(5) ? . 56602
C(14) C(15) 2.372(5) ? . .
C(14) C(16) 2.369(6) ? . .
C(14) C(17) 3.592(6) ? . .
C(14) C(18) 3.191(6) ? . .
C(14) C(19) 3.574(6) ? . .
C(14) C(20) 3.191(8) ? . .
C(15) C(19) 2.588(7) ? . .
C(15) C(20) 2.57(1) ? . .
C(16) C(17) 2.595(7) ? . .
C(16) C(18) 2.569(8) ? . .
C(17) C(18) 2.490(8) ? . .
C(17) C(19) 3.559(8) ? . .
C(17) C(20) 2.91(1) ? . .
C(18) C(19) 2.883(9) ? . .
C(19) C(20) 2.502(8) ? . .
C(21) C(21) 3.597(7) ? . 56602
C(21) C(22) 3.517(7) ? . 56602
C(21) C(23) 2.461(5) ? . .
C(21) C(27) 2.516(6) ? . .
C(22) O(6) 3.271(6) ? . 56602
C(22) C(21) 3.517(7) ? . 56602
C(22) C(24) 2.413(5) ? . .
C(22) C(25) 2.797(5) ? . .
C(22) C(26) 2.406(6) ? . .
C(23) O(6) 3.598(6) ? . 56602
C(23) C(2) 3.569(6) ? . 56602
C(23) C(25) 2.416(5) ? . .
C(23) C(26) 2.773(5) ? . .
C(23) C(27) 2.397(5) ? . .
C(24) O(2) 3.474(5) ? . 56602
C(24) C(2) 3.337(7) ? . 56602
C(24) C(10) 3.499(8) ? . 55601
C(24) C(26) 2.416(5) ? . .
C(24) C(27) 2.782(5) ? . .
C(24) C(28) 2.492(5) ? . .
C(25) C(27) 2.419(5) ? . .
C(26) O(8) 3.236(5) ? . 66602
C(26) C(28) 2.479(5) ? . .
C(27) O(6) 3.425(6) ? . 56602
C(27) O(8) 3.123(5) ? . 66602
C(28) C(29) 2.380(6) ? . .
C(28) C(30) 2.375(5) ? . .
C(28) C(31) 3.180(8) ? . .
C(28) C(34) 3.146(5) ? . .
C(29) C(33) 2.583(7) ? . .
C(29) C(34) 2.572(7) ? . .
C(30) C(31) 2.573(7) ? . .
C(30) C(32) 2.572(6) ? . .
C(31) C(32) 2.503(9) ? . .
C(31) C(33) 2.907(7) ? . .
C(32) O(4) 3.304(7) ? . 64601
C(32) C(33) 3.502(8) ? . .
C(32) C(34) 2.895(7) ? . .
C(33) C(2) 3.551(7) ? . 66602
C(33) C(34) 2.50(1) ? . .
Cl(1) H(3) 3.1402 ? . .
Cl(1) H(11) 2.8651 ? . 55601
O(1) H(1) 2.4944 ? . .
O(1) H(3) 2.6255 ? . .
O(1) H(28) 3.5520 ? . 56602
O(1) H(31) 2.3941 ? . .
O(1) H(40) 2.8934 ? . 66602
O(2) H(1) 2.2237 ? . .
O(2) H(4) 2.5874 ? . .
O(2) H(6) 2.9903 ? . .
O(2) H(6) 3.0117 ? . 56502
O(2) H(7) 2.8304 ? . .
O(2) H(8) 3.3816 ? . .
O(2) H(28) 3.2581 ? . 56602
O(2) H(29) 2.7004 ? . 56602
O(2) H(38) 3.5788 ? . 66602
O(3) H(2) 2.3340 ? . .
O(3) H(10) 2.9662 ? . .
O(3) H(12) 2.5604 ? . .
O(3) H(14) 2.8447 ? . .
O(3) H(15) 3.3794 ? . .
O(3) H(36) 2.8352 ? . 46401
O(3) H(39) 2.8645 ? . 46401
O(3) H(41) 3.3946 ? . 46401
O(4) H(2) 2.2235 ? . .
O(4) H(16) 3.0280 ? . .
O(4) H(17) 2.5977 ? . .
O(4) H(19) 2.7424 ? . .
O(4) H(21) 3.3035 ? . .
O(4) H(34) 3.4707 ? . 46401
O(4) H(35) 2.9764 ? . 46401
O(4) H(36) 2.7661 ? . 46401
O(4) H(37) 2.8963 ? . 56602
O(4) H(41) 3.4056 ? . 56602
O(4) H(42) 2.9986 ? . 56602
O(5) H(3) 2.1338 ? . .
O(5) H(22) 2.9950 ? . .
O(5) H(24) 2.5503 ? . .
O(5) H(26) 2.7291 ? . .
O(5) H(27) 3.2810 ? . .
O(5) H(43) 3.5391 ? . 46501
O(6) H(3) 2.6137 ? . .
O(6) H(28) 2.5591 ? . .
O(7) H(2) 3.5114 ? . 56602
O(7) H(4) 2.8131 ? . 55601
O(7) H(5) 3.3030 ? . 55601
O(7) H(6) 3.3629 ? . 55601
O(7) H(15) 2.5947 ? . 56602
O(7) H(29) 2.1830 ? . .
O(7) H(32) 2.7485 ? . .
O(7) H(33) 3.3047 ? . .
O(7) H(35) 2.5692 ? . .
O(7) H(37) 2.9941 ? . .
O(8) H(24) 3.1949 ? . 64501
O(8) H(26) 3.5011 ? . 64501
O(8) H(30) 2.1634 ? . .
O(8) H(30) 2.6905 ? . 66602
O(8) H(31) 2.4605 ? . 66602
O(8) H(38) 2.9777 ? . .
O(8) H(40) 2.5877 ? . .
O(8) H(42) 3.3041 ? . .
O(8) H(43) 2.7693 ? . .
N(1) H(1) 2.6664 ? . .
N(1) H(4) 2.6483 ? . .
N(1) H(5) 3.2819 ? . .
N(1) H(6) 2.6534 ? . .
N(1) H(6) 3.5808 ? . 56502
N(1) H(7) 2.5914 ? . .
N(1) H(8) 2.5959 ? . .
N(1) H(9) 3.2455 ? . .
N(1) H(15) 2.8324 ? . .
N(1) H(29) 3.2149 ? . 56602
N(2) H(2) 2.7645 ? . .
N(2) H(8) 2.8473 ? . .
N(2) H(10) 2.6427 ? . .
N(2) H(11) 3.2858 ? . .
N(2) H(12) 2.6380 ? . .
N(2) H(13) 3.2646 ? . .
N(2) H(14) 2.6105 ? . .
N(2) H(15) 2.6005 ? . .
N(3) H(2) 2.7151 ? . .
N(3) H(16) 2.6601 ? . .
N(3) H(17) 2.6626 ? . .
N(3) H(18) 3.2899 ? . .
N(3) H(19) 2.5852 ? . .
N(3) H(20) 3.2478 ? . .
N(3) H(21) 2.5946 ? . .
N(3) H(27) 2.9193 ? . .
N(3) H(42) 3.3198 ? . 56602
N(4) H(3) 2.6472 ? . .
N(4) H(21) 2.9156 ? . .
N(4) H(22) 2.6296 ? . .
N(4) H(23) 3.2780 ? . .
N(4) H(24) 2.6360 ? . .
N(4) H(25) 3.2471 ? . .
N(4) H(26) 2.5791 ? . .
N(4) H(27) 2.5780 ? . .
N(5) H(4) 3.3689 ? . 55601
N(5) H(29) 2.6865 ? . .
N(5) H(32) 2.5741 ? . .
N(5) H(33) 2.5790 ? . .
N(5) H(34) 3.2477 ? . .
N(5) H(35) 2.6473 ? . .
N(5) H(36) 3.2930 ? . .
N(5) H(37) 2.6384 ? . .
N(5) H(42) 2.8427 ? . .
N(6) H(24) 3.4661 ? . 64501
N(6) H(30) 2.6724 ? . .
N(6) H(31) 3.5437 ? . 66602
N(6) H(33) 2.8686 ? . .
N(6) H(38) 2.6530 ? . .
N(6) H(39) 3.2999 ? . .
N(6) H(40) 2.6576 ? . .
N(6) H(41) 3.2474 ? . .
N(6) H(42) 2.5574 ? . .
N(6) H(43) 2.5718 ? . .
C(1) H(1) 2.0220 ? . .
C(1) H(3) 2.0326 ? . .
C(1) H(40) 3.3318 ? . 66602
C(2) H(2) 3.2817 ? . .
C(2) H(3) 3.2593 ? . .
C(2) H(28) 3.4188 ? . 56602
C(2) H(29) 3.0217 ? . 56602
C(2) H(39) 3.2998 ? . 66602
C(2) H(40) 3.1686 ? . 66602
C(3) H(1) 2.0493 ? . .
C(3) H(2) 2.0552 ? . .
C(3) H(29) 3.1603 ? . 56602
C(4) H(1) 3.2818 ? . .
C(4) H(3) 3.2853 ? . .
C(5) H(2) 2.0470 ? . .
C(5) H(3) 2.0552 ? . .
C(6) H(1) 3.2597 ? . .
C(6) H(2) 3.2814 ? . .
C(7) H(1) 2.6366 ? . .
C(7) H(2) 2.6712 ? . .
C(7) H(7) 3.5151 ? . .
C(7) H(8) 2.9136 ? . .
C(7) H(14) 3.5525 ? . .
C(7) H(15) 2.9543 ? . .
C(7) H(29) 3.3665 ? . 56602
C(8) H(4) 2.0371 ? . .
C(8) H(5) 2.0340 ? . .
C(8) H(6) 2.0359 ? . .
C(8) H(7) 2.0689 ? . .
C(8) H(8) 2.0588 ? . .
C(8) H(9) 2.0543 ? . .
C(8) H(10) 2.7266 ? . .
C(8) H(11) 2.8298 ? . .
C(8) H(12) 3.3766 ? . .
C(8) H(13) 2.8311 ? . .
C(8) H(14) 3.3748 ? . .
C(8) H(15) 2.6771 ? . .
C(9) H(4) 3.3869 ? . .
C(9) H(5) 2.8320 ? . .
C(9) H(6) 2.7326 ? . .
C(9) H(7) 3.3873 ? . .
C(9) H(8) 2.6906 ? . .
C(9) H(9) 2.8489 ? . .
C(9) H(10) 2.0324 ? . .
C(9) H(11) 2.0314 ? . .
C(9) H(12) 2.0255 ? . .
C(9) H(13) 2.0527 ? . .
C(9) H(14) 2.0598 ? . .
C(9) H(15) 2.0512 ? . .
C(10) H(6) 3.4199 ? . 56502
C(10) H(7) 2.6901 ? . .
C(10) H(8) 3.3146 ? . .
C(10) H(9) 2.6712 ? . .
C(10) H(11) 3.3688 ? . .
C(10) H(13) 2.7395 ? . .
C(10) H(15) 2.8678 ? . .
C(10) H(29) 3.0287 ? . 55401
C(11) H(4) 2.6518 ? . .
C(11) H(5) 2.6937 ? . .
C(11) H(6) 3.3207 ? . .
C(11) H(10) 2.5526 ? . .
C(11) H(11) 3.1279 ? . .
C(11) H(34) 3.2590 ? . 66602
C(12) H(5) 3.3652 ? . .
C(12) H(8) 2.8632 ? . .
C(12) H(9) 2.7610 ? . .
C(12) H(13) 2.6899 ? . .
C(12) H(14) 2.6873 ? . .
C(12) H(15) 3.3132 ? . .
C(12) H(39) 3.5987 ? . 46401
C(13) H(5) 3.1219 ? . .
C(13) H(6) 2.5443 ? . .
C(13) H(10) 3.3218 ? . .
C(13) H(11) 2.7008 ? . .
C(13) H(12) 2.6546 ? . .
C(13) H(35) 3.1482 ? . 56602
C(13) H(41) 3.3908 ? . 46401
C(14) H(2) 2.6602 ? . .
C(14) H(3) 2.6353 ? . .
C(14) H(19) 3.5656 ? . .
C(14) H(21) 2.9928 ? . .
C(14) H(26) 3.5651 ? . .
C(14) H(27) 2.9819 ? . .
C(15) H(16) 2.0439 ? . .
C(15) H(17) 2.0450 ? . .
C(15) H(18) 2.0370 ? . .
C(15) H(19) 2.0524 ? . .
C(15) H(20) 2.0484 ? . .
C(15) H(21) 2.0584 ? . .
C(15) H(22) 2.7171 ? . .
C(15) H(23) 2.8385 ? . .
C(15) H(24) 3.3873 ? . .
C(15) H(25) 2.8391 ? . .
C(15) H(26) 3.3705 ? . .
C(15) H(27) 2.6955 ? . .
C(16) H(16) 2.7505 ? . .
C(16) H(17) 3.3910 ? . .
C(16) H(18) 2.8287 ? . .
C(16) H(19) 3.3675 ? . .
C(16) H(20) 2.8294 ? . .
C(16) H(21) 2.6916 ? . .
C(16) H(22) 2.0331 ? . .
C(16) H(23) 2.0454 ? . .
C(16) H(24) 2.0499 ? . .
C(16) H(25) 2.0557 ? . .
C(16) H(26) 2.0492 ? . .
C(16) H(27) 2.0495 ? . .
C(17) H(19) 2.6583 ? . .
C(17) H(20) 2.6681 ? . .
C(17) H(21) 3.3137 ? . .
C(17) H(23) 3.4386 ? . .
C(17) H(25) 2.7609 ? . .
C(17) H(27) 2.8670 ? . .
C(17) H(32) 3.5269 ? . 46401
C(18) H(16) 3.3132 ? . .
C(18) H(17) 2.6382 ? . .
C(18) H(18) 2.6886 ? . .
C(18) H(22) 2.5213 ? . .
C(18) H(23) 3.0732 ? . .
C(18) H(41) 3.5383 ? . 56602
C(18) H(42) 3.4523 ? . 56602
C(18) H(43) 3.5181 ? . 56602
C(19) H(18) 3.4228 ? . .
C(19) H(20) 2.7366 ? . .
C(19) H(21) 2.8246 ? . .
C(19) H(25) 2.7016 ? . .
C(19) H(26) 2.6648 ? . .
C(19) H(27) 3.3180 ? . .
C(19) H(30) 3.4461 ? . 46501
C(20) H(16) 2.5795 ? . .
C(20) H(18) 3.0863 ? . .
C(20) H(22) 3.3146 ? . .
C(20) H(23) 2.7085 ? . .
C(20) H(24) 2.6658 ? . .
C(21) H(3) 2.8343 ? . .
C(21) H(28) 2.5969 ? . .
C(21) H(31) 2.6863 ? . .
C(22) H(28) 2.0322 ? . .
C(22) H(29) 3.2704 ? . .
C(22) H(30) 3.2617 ? . .
C(22) H(31) 2.0304 ? . .
C(23) H(1) 3.3121 ? . 56602
C(23) H(5) 3.4960 ? . 55601
C(23) H(29) 2.0405 ? . .
C(23) H(31) 3.2533 ? . .
C(24) H(1) 3.3111 ? . 56602
C(24) H(5) 2.8544 ? . 55601
C(24) H(6) 3.4294 ? . 55601
C(24) H(28) 2.0324 ? . .
C(24) H(30) 3.2750 ? . .
C(25) H(5) 3.3545 ? . 55601
C(25) H(23) 3.5535 ? . 64501
C(25) H(28) 3.2731 ? . .
C(25) H(29) 2.0493 ? . .
C(25) H(30) 2.0443 ? . .
C(25) H(31) 3.2756 ? . .
C(26) H(23) 2.9556 ? . 64501
C(26) H(24) 3.4999 ? . 64501
C(26) H(29) 3.2747 ? . .
C(26) H(30) 3.5822 ? . 66602
C(26) H(31) 2.0352 ? . .
C(27) H(23) 3.2761 ? . 64501
C(27) H(28) 3.2525 ? . .
C(27) H(30) 2.0358 ? . .
C(27) H(40) 3.5625 ? . 66602
C(28) H(29) 2.6599 ? . .
C(28) H(30) 2.6395 ? . .
C(28) H(32) 3.5555 ? . .
C(28) H(33) 2.9599 ? . .
C(28) H(42) 2.9037 ? . .
C(28) H(43) 3.5196 ? . .
C(29) H(32) 2.0451 ? . .
C(29) H(33) 2.0523 ? . .
C(29) H(34) 2.0562 ? . .
C(29) H(35) 2.0396 ? . .
C(29) H(36) 2.0489 ? . .
C(29) H(37) 2.0275 ? . .
C(29) H(38) 2.7416 ? . .
C(29) H(39) 2.8252 ? . .
C(29) H(40) 3.3751 ? . .
C(29) H(41) 2.8437 ? . .
C(29) H(42) 2.6823 ? . .
C(29) H(43) 3.3694 ? . .
C(30) H(32) 3.3675 ? . .
C(30) H(33) 2.6977 ? . .
C(30) H(34) 2.8405 ? . .
C(30) H(35) 3.3718 ? . .
C(30) H(36) 2.8248 ? . .
C(30) H(37) 2.6999 ? . .
C(30) H(38) 2.0426 ? . .
C(30) H(39) 2.0453 ? . .
C(30) H(40) 2.0314 ? . .
C(30) H(41) 2.0559 ? . .
C(30) H(42) 2.0390 ? . .
C(30) H(43) 2.0475 ? . .
C(31) H(4) 3.4944 ? . 55601
C(31) H(7) 3.4277 ? . 66602
C(31) H(17) 3.5631 ? . 64601
C(31) H(35) 2.6620 ? . .
C(31) H(36) 2.7172 ? . .
C(31) H(37) 3.3135 ? . .
C(31) H(38) 2.5706 ? . .
C(31) H(39) 3.1040 ? . .
C(32) H(14) 3.5849 ? . 56602
C(32) H(32) 2.6711 ? . .
C(32) H(33) 3.3193 ? . .
C(32) H(34) 2.6953 ? . .
C(32) H(39) 3.3589 ? . .
C(32) H(41) 2.7348 ? . .
C(32) H(42) 2.8666 ? . .
C(33) H(1) 3.0228 ? . 66602
C(33) H(12) 3.3777 ? . 64601
C(33) H(31) 3.4236 ? . 66602
C(33) H(33) 2.8865 ? . .
C(33) H(34) 2.7468 ? . .
C(33) H(36) 3.3680 ? . .
C(33) H(41) 2.6979 ? . .
C(33) H(42) 3.3085 ? . .
C(33) H(43) 2.6685 ? . .
C(34) H(12) 3.4238 ? . 64601
C(34) H(14) 3.4209 ? . 64601
C(34) H(19) 3.1228 ? . 56602
C(34) H(21) 3.4008 ? . 56602
C(34) H(24) 3.4763 ? . 64501
C(34) H(36) 3.1094 ? . .
C(34) H(37) 2.5221 ? . .
C(34) H(38) 3.3155 ? . .
C(34) H(39) 2.7184 ? . .
C(34) H(40) 2.6275 ? . .
C(50) H(3) 3.5351 ? . .
C(50) H(11) 3.4553 ? . 55601
C(50) H(43) 3.5261 ? . 46501
H(1) C(23) 3.3121 ? . 56602
H(1) C(24) 3.3111 ? . 56602
H(1) C(33) 3.0228 ? . 66602
H(2) O(7) 3.5114 ? . 56602
H(4) O(7) 2.8131 ? . 55401
H(4) N(5) 3.3689 ? . 55401
H(4) C(31) 3.4944 ? . 55401
H(5) O(7) 3.3030 ? . 55401
H(5) C(23) 3.4960 ? . 55401
H(5) C(24) 2.8544 ? . 55401
H(5) C(25) 3.3545 ? . 55401
H(6) O(2) 3.0117 ? . 56502
H(6) O(7) 3.3629 ? . 55401
H(6) N(1) 3.5808 ? . 56502
H(6) C(10) 3.4199 ? . 56502
H(6) C(24) 3.4294 ? . 55401
H(7) C(31) 3.4277 ? . 66602
H(11) Cl(1) 2.8651 ? . 55401
H(11) C(50) 3.4553 ? . 55401
H(12) C(33) 3.3777 ? . 46401
H(12) C(34) 3.4238 ? . 46401
H(14) C(32) 3.5849 ? . 56602
H(14) C(34) 3.4209 ? . 46401
H(15) O(7) 2.5947 ? . 56602
H(17) C(31) 3.5631 ? . 46401
H(19) C(34) 3.1228 ? . 56602
H(21) C(34) 3.4008 ? . 56602
H(23) C(25) 3.5535 ? . 46501
H(23) C(26) 2.9556 ? . 46501
H(23) C(27) 3.2761 ? . 46501
H(24) O(8) 3.1949 ? . 46501
H(24) N(6) 3.4661 ? . 46501
H(24) C(26) 3.4999 ? . 46501
H(24) C(34) 3.4763 ? . 46501
H(26) O(8) 3.5011 ? . 46501
H(28) O(1) 3.5520 ? . 56602
H(28) O(2) 3.2581 ? . 56602
H(28) C(2) 3.4188 ? . 56602
H(29) O(2) 2.7004 ? . 56602
H(29) N(1) 3.2149 ? . 56602
H(29) C(2) 3.0217 ? . 56602
H(29) C(3) 3.1603 ? . 56602
H(29) C(7) 3.3665 ? . 56602
H(29) C(10) 3.0287 ? . 55601
H(30) O(8) 2.6905 ? . 66602
H(30) C(19) 3.4461 ? . 64501
H(30) C(26) 3.5822 ? . 66602
H(31) O(8) 2.4605 ? . 66602
H(31) N(6) 3.5437 ? . 66602
H(31) C(33) 3.4236 ? . 66602
H(32) C(17) 3.5269 ? . 64601
H(34) O(4) 3.4707 ? . 64601
H(34) C(11) 3.2590 ? . 66602
H(35) O(4) 2.9764 ? . 64601
H(35) C(13) 3.1482 ? . 56602
H(36) O(3) 2.8352 ? . 64601
H(36) O(4) 2.7661 ? . 64601
H(37) O(4) 2.8963 ? . 56602
H(38) O(2) 3.5788 ? . 66602
H(39) O(3) 2.8645 ? . 64601
H(39) C(2) 3.2998 ? . 66602
H(39) C(12) 3.5987 ? . 64601
H(40) O(1) 2.8934 ? . 66602
H(40) C(1) 3.3318 ? . 66602
H(40) C(2) 3.1686 ? . 66602
H(40) C(27) 3.5625 ? . 66602
H(41) O(3) 3.3946 ? . 64601
H(41) O(4) 3.4056 ? . 56602
H(41) C(13) 3.3908 ? . 64601
H(41) C(18) 3.5383 ? . 56602
H(42) O(4) 2.9986 ? . 56602
H(42) N(3) 3.3198 ? . 56602
H(42) C(18) 3.4523 ? . 56602
H(43) O(5) 3.5391 ? . 64501
H(43) C(18) 3.5181 ? . 56602
H(43) C(50) 3.5261 ? . 64501

loop_
_geom_torsion_atom_site_label_1
_geom_torsion_atom_site_label_2
_geom_torsion_atom_site_label_3
_geom_torsion_atom_site_label_4
_geom_torsion
_geom_torsion_publ_flag
_geom_torsion_site_symmetry_1
_geom_torsion_site_symmetry_2
_geom_torsion_site_symmetry_3
_geom_torsion_site_symmetry_4
C(21) O(1) C(1) C(2) -131.3(4) ? . . . .
C(21) O(1) C(1) C(6) 53.1(6) ? . . . .
C(1) O(1) C(21) O(6) 1.4(7) ? . . . .
C(1) O(1) C(21) C(22) -179.9(3) ? . . . .
O(2) N(1) C(7) N(2) -175.9(4) ? . . . .
O(2) N(1) C(7) C(3) 7.9(8) ? . . . .
C(8) N(1) C(7) N(2) 12.1(5) ? . . . .
C(8) N(1) C(7) C(3) -164.2(4) ? . . . .
O(2) N(1) C(8) C(9) 162.4(4) ? . . . .
O(2) N(1) C(8) C(10) 39.9(6) ? . . . .
O(2) N(1) C(8) C(11) -79.1(5) ? . . . .
C(7) N(1) C(8) C(9) -25.1(5) ? . . . .
C(7) N(1) C(8) C(10) -147.6(4) ? . . . .
C(7) N(1) C(8) C(11) 93.4(4) ? . . . .
O(3) N(2) C(7) N(1) -177.7(5) ? . . . .
O(3) N(2) C(7) C(3) -1.5(8) ? . . . .
C(9) N(2) C(7) N(1) 7.5(5) ? . . . .
C(9) N(2) C(7) C(3) -176.4(4) ? . . . .
O(3) N(2) C(9) C(8) 162.5(4) ? . . . .
O(3) N(2) C(9) C(12) 40.6(6) ? . . . .
O(3) N(2) C(9) C(13) -79.6(5) ? . . . .
C(7) N(2) C(9) C(8) -22.3(5) ? . . . .
C(7) N(2) C(9) C(12) -144.2(4) ? . . . .
C(7) N(2) C(9) C(13) 95.7(4) ? . . . .
O(4) N(3) C(14) N(4) -179.5(4) ? . . . .
O(4) N(3) C(14) C(5) 1.3(8) ? . . . .
C(15) N(3) C(14) N(4) -8.3(5) ? . . . .
C(15) N(3) C(14) C(5) 172.6(4) ? . . . .
O(4) N(3) C(15) C(16) -167.7(4) ? . . . .
O(4) N(3) C(15) C(17) -44.5(6) ? . . . .
O(4) N(3) C(15) C(18) 73.8(5) ? . . . .
C(14) N(3) C(15) C(16) 20.4(5) ? . . . .
C(14) N(3) C(15) C(17) 143.5(5) ? . . . .
C(14) N(3) C(15) C(18) -98.1(5) ? . . . .
O(5) N(4) C(14) N(3) 179.7(4) ? . . . .
O(5) N(4) C(14) C(5) -1.2(8) ? . . . .
C(16) N(4) C(14) N(3) -8.6(5) ? . . . .
C(16) N(4) C(14) C(5) 170.6(4) ? . . . .
O(5) N(4) C(16) C(15) -167.0(4) ? . . . .
O(5) N(4) C(16) C(19) -44.9(6) ? . . . .
O(5) N(4) C(16) C(20) 73.9(5) ? . . . .
C(14) N(4) C(16) C(15) 20.6(5) ? . . . .
C(14) N(4) C(16) C(19) 142.7(5) ? . . . .
C(14) N(4) C(16) C(20) -98.5(5) ? . . . .
O(7) N(5) C(28) N(6) -179.9(4) ? . . . .
O(7) N(5) C(28) C(25) -1.3(8) ? . . . .
C(29) N(5) C(28) N(6) 8.1(5) ? . . . .
C(29) N(5) C(28) C(25) -173.3(4) ? . . . .
O(7) N(5) C(29) C(30) 165.1(4) ? . . . .
O(7) N(5) C(29) C(31) -76.0(5) ? . . . .
O(7) N(5) C(29) C(32) 43.6(6) ? . . . .
C(28) N(5) C(29) C(30) -22.2(5) ? . . . .
C(28) N(5) C(29) C(31) 96.7(4) ? . . . .
C(28) N(5) C(29) C(32) -143.7(4) ? . . . .
O(8) N(6) C(28) N(5) -177.5(5) ? . . . .
O(8) N(6) C(28) C(25) 3.9(8) ? . . . .
C(30) N(6) C(28) N(5) 10.7(5) ? . . . .
C(30) N(6) C(28) C(25) -167.9(4) ? . . . .
O(8) N(6) C(30) C(29) 163.8(5) ? . . . .
O(8) N(6) C(30) C(33) 41.6(6) ? . . . .
O(8) N(6) C(30) C(34) -77.5(5) ? . . . .
C(28) N(6) C(30) C(29) -23.7(5) ? . . . .
C(28) N(6) C(30) C(33) -146.0(4) ? . . . .
C(28) N(6) C(30) C(34) 95.0(4) ? . . . .
O(1) C(1) C(2) C(3) -176.5(5) ? . . . .
C(6) C(1) C(2) C(3) -1.0(8) ? . . . .
O(1) C(1) C(6) C(5) 176.4(5) ? . . . .
C(2) C(1) C(6) C(5) 1.1(8) ? . . . .
C(1) C(2) C(3) C(4) -0.6(7) ? . . . .
C(1) C(2) C(3) C(7) 176.8(5) ? . . . .
C(2) C(3) C(4) C(5) 2.0(7) ? . . . .
C(7) C(3) C(4) C(5) -175.4(4) ? . . . .
C(2) C(3) C(7) N(1) 17.9(8) ? . . . .
C(2) C(3) C(7) N(2) -157.6(5) ? . . . .
C(4) C(3) C(7) N(1) -164.8(5) ? . . . .
C(4) C(3) C(7) N(2) 19.7(8) ? . . . .
C(3) C(4) C(5) C(6) -1.8(7) ? . . . .
C(3) C(4) C(5) C(14) 175.2(4) ? . . . .
C(4) C(5) C(6) C(1) 0.3(6) ? . . . .
C(14) C(5) C(6) C(1) -176.8(4) ? . . . .
C(4) C(5) C(14) N(3) 12.2(7) ? . . . .
C(4) C(5) C(14) N(4) -166.8(5) ? . . . .
C(6) C(5) C(14) N(3) -170.8(5) ? . . . .
C(6) C(5) C(14) N(4) 10.2(7) ? . . . .
N(1) C(8) C(9) N(2) 26.0(5) ? . . . .
N(1) C(8) C(9) C(12) 143.8(5) ? . . . .
N(1) C(8) C(9) C(13) -86.9(5) ? . . . .
C(10) C(8) C(9) N(2) 144.7(4) ? . . . .
C(10) C(8) C(9) C(12) -97.5(5) ? . . . .
C(10) C(8) C(9) C(13) 31.8(5) ? . . . .
C(11) C(8) C(9) N(2) -86.5(4) ? . . . .
C(11) C(8) C(9) C(12) 31.2(6) ? . . . .
C(11) C(8) C(9) C(13) 160.6(4) ? . . . .
N(3) C(15) C(16) N(4) -22.4(4) ? . . . .
N(3) C(15) C(16) C(19) -139.8(4) ? . . . .
N(3) C(15) C(16) C(20) 90.6(4) ? . . . .
C(17) C(15) C(16) N(4) -141.3(3) ? . . . .
C(17) C(15) C(16) C(19) 101.3(5) ? . . . .
C(17) C(15) C(16) C(20) -28.3(5) ? . . . .
C(18) C(15) C(16) N(4) 90.3(4) ? . . . .
C(18) C(15) C(16) C(19) -27.2(5) ? . . . .
C(18) C(15) C(16) C(20) -156.7(4) ? . . . .
O(1) C(21) C(22) C(23) 173.6(5) ? . . . .
O(1) C(21) C(22) C(27) -7.7(7) ? . . . .
O(6) C(21) C(22) C(23) -7.7(8) ? . . . .
O(6) C(21) C(22) C(27) 170.9(5) ? . . . .
C(21) C(22) C(23) C(24) 179.2(5) ? . . . .
C(27) C(22) C(23) C(24) 0.5(8) ? . . . .
C(21) C(22) C(27) C(26) -178.1(5) ? . . . .
C(23) C(22) C(27) C(26) 0.6(8) ? . . . .
C(22) C(23) C(24) C(25) -1.6(8) ? . . . .
C(23) C(24) C(25) C(26) 1.7(7) ? . . . .
C(23) C(24) C(25) C(28) -178.7(5) ? . . . .
C(24) C(25) C(26) C(27) -0.7(7) ? . . . .
C(28) C(25) C(26) C(27) 179.7(5) ? . . . .
C(24) C(25) C(28) N(5) 2.0(8) ? . . . .
C(24) C(25) C(28) N(6) -179.6(5) ? . . . .
C(26) C(25) C(28) N(5) -178.4(5) ? . . . .
C(26) C(25) C(28) N(6) -0.1(6) ? . . . .
C(25) C(26) C(27) C(22) -0.5(8) ? . . . .
N(5) C(29) C(30) N(6) 25.3(5) ? . . . .
N(5) C(29) C(30) C(33) 143.8(4) ? . . . .
N(5) C(29) C(30) C(34) -86.7(4) ? . . . .
C(31) C(29) C(30) N(6) -87.5(4) ? . . . .
C(31) C(29) C(30) C(33) 31.0(5) ? . . . .
C(31) C(29) C(30) C(34) 160.5(4) ? . . . .
C(32) C(29) C(30) N(6) 143.5(4) ? . . . .
C(32) C(29) C(30) C(33) -98.0(5) ? . . . .
C(32) C(29) C(30) C(34) 31.5(6) ? . . . .
O(1) C(1) C(2) H(1) 3.7 ? . . . .
C(6) C(1) C(2) H(1) 179.2 ? . . . .
O(1) C(1) C(6) H(3) -3.8 ? . . . .
C(2) C(1) C(6) H(3) -179.0 ? . . . .
H(1) C(2) C(3) C(4) 179.2 ? . . . .
H(1) C(2) C(3) C(7) -3.4 ? . . . .
C(2) C(3) C(4) H(2) -177.5 ? . . . .
C(7) C(3) C(4) H(2) 5.1 ? . . . .
H(2) C(4) C(5) C(6) 177.7 ? . . . .
H(2) C(4) C(5) C(14) -5.3 ? . . . .
C(4) C(5) C(6) H(3) -179.5 ? . . . .
C(14) C(5) C(6) H(3) 3.4 ? . . . .
N(1) C(8) C(10) H(4) -59.6 ? . . . .
N(1) C(8) C(10) H(5) -179.6 ? . . . .
N(1) C(8) C(10) H(6) 60.5 ? . . . .
C(9) C(8) C(10) H(4) -172.5 ? . . . .
C(9) C(8) C(10) H(5) 67.5 ? . . . .
C(9) C(8) C(10) H(6) -52.5 ? . . . .
C(11) C(8) C(10) H(4) 56.9 ? . . . .
C(11) C(8) C(10) H(5) -63.1 ? . . . .
C(11) C(8) C(10) H(6) 177.0 ? . . . .
N(1) C(8) C(11) H(7) 59.1 ? . . . .
N(1) C(8) C(11) H(8) -61.2 ? . . . .
N(1) C(8) C(11) H(9) 179.2 ? . . . .
C(9) C(8) C(11) H(7) 168.2 ? . . . .
C(9) C(8) C(11) H(8) 47.9 ? . . . .
C(9) C(8) C(11) H(9) -71.7 ? . . . .
C(10) C(8) C(11) H(7) -60.2 ? . . . .
C(10) C(8) C(11) H(8) 179.5 ? . . . .
C(10) C(8) C(11) H(9) 59.9 ? . . . .
N(2) C(9) C(12) H(10) 59.7 ? . . . .
N(2) C(9) C(12) H(11) 180.0 ? . . . .
N(2) C(9) C(12) H(12) -60.2 ? . . . .
C(8) C(9) C(12) H(10) -52.4 ? . . . .
C(8) C(9) C(12) H(11) 67.8 ? . . . .
C(8) C(9) C(12) H(12) -172.3 ? . . . .
C(13) C(9) C(12) H(10) 177.1 ? . . . .
C(13) C(9) C(12) H(11) -62.6 ? . . . .
C(13) C(9) C(12) H(12) 57.2 ? . . . .
N(2) C(9) C(13) H(13) -179.8 ? . . . .
N(2) C(9) C(13) H(14) 60.1 ? . . . .
N(2) C(9) C(13) H(15) -60.0 ? . . . .
C(8) C(9) C(13) H(13) -70.8 ? . . . .
C(8) C(9) C(13) H(14) 169.0 ? . . . .
C(8) C(9) C(13) H(15) 48.9 ? . . . .
C(12) C(9) C(13) H(13) 60.9 ? . . . .
C(12) C(9) C(13) H(14) -59.3 ? . . . .
C(12) C(9) C(13) H(15) -179.4 ? . . . .
N(3) C(15) C(17) H(16) -60.0 ? . . . .
N(3) C(15) C(17) H(17) 60.2 ? . . . .
N(3) C(15) C(17) H(18) -179.9 ? . . . .
C(16) C(15) C(17) H(16) 53.5 ? . . . .
C(16) C(15) C(17) H(17) 173.7 ? . . . .
C(16) C(15) C(17) H(18) -66.4 ? . . . .
C(18) C(15) C(17) H(16) -176.2 ? . . . .
C(18) C(15) C(17) H(17) -55.9 ? . . . .
C(18) C(15) C(17) H(18) 64.0 ? . . . .
N(3) C(15) C(18) H(19) -60.0 ? . . . .
N(3) C(15) C(18) H(20) -179.7 ? . . . .
N(3) C(15) C(18) H(21) 60.3 ? . . . .
C(16) C(15) C(18) H(19) -169.4 ? . . . .
C(16) C(15) C(18) H(20) 70.9 ? . . . .
C(16) C(15) C(18) H(21) -49.1 ? . . . .
C(17) C(15) C(18) H(19) 58.9 ? . . . .
C(17) C(15) C(18) H(20) -60.8 ? . . . .
C(17) C(15) C(18) H(21) 179.1 ? . . . .
N(4) C(16) C(19) H(22) -60.8 ? . . . .
N(4) C(16) C(19) H(23) 179.6 ? . . . .
N(4) C(16) C(19) H(24) 59.0 ? . . . .
C(15) C(16) C(19) H(22) 51.9 ? . . . .
C(15) C(16) C(19) H(23) -67.8 ? . . . .
C(15) C(16) C(19) H(24) 171.7 ? . . . .
C(20) C(16) C(19) H(22) -176.8 ? . . . .
C(20) C(16) C(19) H(23) 63.6 ? . . . .
C(20) C(16) C(19) H(24) -56.9 ? . . . .
N(4) C(16) C(20) H(25) 179.9 ? . . . .
N(4) C(16) C(20) H(26) -60.0 ? . . . .
N(4) C(16) C(20) H(27) 59.8 ? . . . .
C(15) C(16) C(20) H(25) 70.0 ? . . . .
C(15) C(16) C(20) H(26) -169.9 ? . . . .
C(15) C(16) C(20) H(27) -50.1 ? . . . .
C(19) C(16) C(20) H(25) -62.1 ? . . . .
C(19) C(16) C(20) H(26) 58.0 ? . . . .
C(19) C(16) C(20) H(27) 177.8 ? . . . .
C(21) C(22) C(23) H(28) -0.9 ? . . . .
C(27) C(22) C(23) H(28) -179.6 ? . . . .
C(21) C(22) C(27) H(31) -0.0 ? . . . .
C(23) C(22) C(27) H(31) 178.6 ? . . . .
C(22) C(23) C(24) H(29) 178.6 ? . . . .
H(28) C(23) C(24) C(25) 178.4 ? . . . .
H(28) C(23) C(24) H(29) -1.3 ? . . . .
H(29) C(24) C(25) C(26) -178.5 ? . . . .
H(29) C(24) C(25) C(28) 1.0 ? . . . .
C(24) C(25) C(26) H(30) 178.8 ? . . . .
C(28) C(25) C(26) H(30) -0.7 ? . . . .
C(25) C(26) C(27) H(31) -178.5 ? . . . .
H(30) C(26) C(27) C(22) 180.0 ? . . . .
H(30) C(26) C(27) H(31) 2.0 ? . . . .
N(5) C(29) C(31) H(32) 60.1 ? . . . .
N(5) C(29) C(31) H(33) -59.6 ? . . . .
N(5) C(29) C(31) H(34) -180.0 ? . . . .
C(30) C(29) C(31) H(32) 169.8 ? . . . .
C(30) C(29) C(31) H(33) 50.1 ? . . . .
C(30) C(29) C(31) H(34) -70.3 ? . . . .
C(32) C(29) C(31) H(32) -59.2 ? . . . .
C(32) C(29) C(31) H(33) -178.9 ? . . . .
C(32) C(29) C(31) H(34) 60.8 ? . . . .
N(5) C(29) C(32) H(35) -59.4 ? . . . .
N(5) C(29) C(32) H(36) -180.0 ? . . . .
N(5) C(29) C(32) H(37) 60.1 ? . . . .
C(30) C(29) C(32) H(35) -172.1 ? . . . .
C(30) C(29) C(32) H(36) 67.3 ? . . . .
C(30) C(29) C(32) H(37) -52.7 ? . . . .
C(31) C(29) C(32) H(35) 57.2 ? . . . .
C(31) C(29) C(32) H(36) -63.4 ? . . . .
C(31) C(29) C(32) H(37) 176.7 ? . . . .
N(6) C(30) C(33) H(38) 58.6 ? . . . .
N(6) C(30) C(33) H(39) 179.1 ? . . . .
N(6) C(30) C(33) H(40) -61.1 ? . . . .
C(29) C(30) C(33) H(38) -54.3 ? . . . .
C(29) C(30) C(33) H(39) 66.2 ? . . . .
C(29) C(30) C(33) H(40) -174.0 ? . . . .
C(34) C(30) C(33) H(38) 174.5 ? . . . .
C(34) C(30) C(33) H(39) -65.1 ? . . . .
C(34) C(30) C(33) H(40) 54.7 ? . . . .
N(6) C(30) C(34) H(41) -179.5 ? . . . .
N(6) C(30) C(34) H(42) -59.5 ? . . . .
N(6) C(30) C(34) H(43) 60.1 ? . . . .
C(29) C(30) C(34) H(41) -70.4 ? . . . .
C(29) C(30) C(34) H(42) 49.6 ? . . . .
C(29) C(30) C(34) H(43) 169.2 ? . . . .
C(33) C(30) C(34) H(41) 61.6 ? . . . .
C(33) C(30) C(34) H(42) -178.4 ? . . . .
C(33) C(30) C(34) H(43) -58.9 ? . . . .
